data_7712436
loop_
_publ_author_name
'Stephens, Liam J.'
'Dallerba, Elena'
'Kelderman, Jenisi T. A.'
'Levina, Aviva'
'Werrett, Melissa V.'
'Lay, Peter A.'
'Massi, Massimiliano'
'Andrews, Philip C.'

_publ_section_title
;
 Synthesis and the photophysical and biological properties of tricarbonyl
 Re(I) diimine complexes bound to thiotetrazolato ligands.
;
_journal_issue 15
_journal_name_full 'Dalton transactions (Cambridge, England : 2003)'
_journal_page_first 4835
_journal_page_last 4848
_journal_paper_doi 10.1039/d2dt03237f
_journal_volume 52
_journal_year 2023
_chemical_formula_sum 'C44 H72 N2 Ni4.2 O12 Pt1.8'
_chemical_formula_weight 1418.78
_space_group_crystal_system triclinic
_space_group_IT_number 2
_space_group_name_Hall '-P 1'
_space_group_name_H-M_alt 'P -1'
_atom_sites_solution_hydrogens geom
_audit_creation_method SHELXL-2014/7
_audit_update_record
;
2023-01-29 deposited with the CCDC.	2023-02-28 downloaded from the CCDC.
;
_cell_angle_alpha 89.874(4)
_cell_angle_beta 64.953(4)
_cell_angle_gamma 70.960(4)
_cell_formula_units_Z 1
_cell_length_a 11.0302(12)
_cell_length_b 11.8415(14)
_cell_length_c 11.9367(14)
_cell_measurement_reflns_used 9978
_cell_measurement_temperature 100(2)
_cell_measurement_theta_max 36.8035
_cell_measurement_theta_min 2.1835
_cell_volume 1318.3(3)
_computing_cell_refinement 'APEX2 (Bruker AXS, 2006)'
_computing_data_collection 'APEX2 (Bruker AXS, 2006)'
_computing_data_reduction 'SAINT (Bruker AXS, 2004)'
_computing_molecular_graphics 'SCHAKAL99 (Keller, 1999)'
_computing_publication_material 'XCIF (Bruker AXS, 2001)'
_computing_structure_refinement 'SHELXL-2014/7 (Sheldrick, 2014)'
_computing_structure_solution 'SHELXL-2014/7 (Sheldrick, 2014)'
_diffrn_ambient_temperature 100(2)
_diffrn_measured_fraction_theta_full 0.999
_diffrn_measured_fraction_theta_max 0.998
_diffrn_measurement_device_type 'PHOTON2 area detector'
_diffrn_measurement_method 'phi and omega scans'
_diffrn_radiation_type MoK\a
_diffrn_radiation_wavelength 0.71073
_diffrn_reflns_av_R_equivalents 0.0834
_diffrn_reflns_av_unetI/netI 0.0567
_diffrn_reflns_Laue_measured_fraction_full 0.999
_diffrn_reflns_Laue_measured_fraction_max 0.998
_diffrn_reflns_limit_h_max 14
_diffrn_reflns_limit_h_min -14
_diffrn_reflns_limit_k_max 15
_diffrn_reflns_limit_k_min -15
_diffrn_reflns_limit_l_max 15
_diffrn_reflns_limit_l_min -15
_diffrn_reflns_number 24906
_diffrn_reflns_point_group_measured_fraction_full 0.999
_diffrn_reflns_point_group_measured_fraction_max 0.998
_diffrn_reflns_theta_full 25.242
_diffrn_reflns_theta_max 27.000
_diffrn_reflns_theta_min 1.907
_diffrn_source 'fine-focus sealed tube'
_exptl_absorpt_coefficient_mu 6.282
_exptl_absorpt_correction_T_max 0.2228
_exptl_absorpt_correction_T_min 0.0867
_exptl_absorpt_correction_type empirical
_exptl_absorpt_process_details
;
 Data were corrected for Lorentz polarization and absorption
 effects (empirical absorption corrections SADABS).
 R(int) = 0.1644 (selected reflections only, before parameter refinement)
 R(int) = 0.0712(selected reflections only, after parameter refinement)
;
_exptl_crystal_colour orange
_exptl_crystal_density_diffrn 1.787
_exptl_crystal_description prism
_exptl_crystal_F_000 704
_exptl_crystal_size_max 0.180
_exptl_crystal_size_mid 0.160
_exptl_crystal_size_min 0.120
_refine_diff_density_max 1.153
_refine_diff_density_min -0.870
_refine_diff_density_rms 0.132
_refine_ls_extinction_method none
_refine_ls_goodness_of_fit_ref 1.017
_refine_ls_hydrogen_treatment constr
_refine_ls_matrix_type full
_refine_ls_number_parameters 296
_refine_ls_number_reflns 5738
_refine_ls_number_restraints 0
_refine_ls_restrained_S_all 1.017
_refine_ls_R_factor_all 0.0469
_refine_ls_R_factor_gt 0.0332
_refine_ls_shift/su_max 0.001
_refine_ls_shift/su_mean 0.000
_refine_ls_structure_factor_coef Fsqd
_refine_ls_weighting_details 'w=1/[\s^2^(Fo^2^)+(0.0302P)^2^] where P=(Fo^2^+2Fc^2^)/3'
_refine_ls_weighting_scheme calc
_refine_ls_wR_factor_gt 0.0724
_refine_ls_wR_factor_ref 0.0762
_reflns_Friedel_coverage 0.000
_reflns_number_gt 4711
_reflns_number_total 5738
_reflns_threshold_expression 'I > 2\s(I)'
_cod_data_source_file d2dt03237f2.cif
_cod_data_source_block Ni420Ot180
_cod_depositor_comments 'Adding full bibliography for 7712436--7712441.cif.'
_cod_original_formula_sum 'C44 H72 N2 Ni4.20 O12 Pt1.80'
_cod_database_code 7712436
_shelx_shelxl_version_number 2014/7
_shelx_space_group_comment
;
The symmetry employed for this shelxl refinement is uniquely defined
by the following loop, which should always be used as a source of
symmetry information in preference to the above space-group names.
They are only intended as comments.
;
_shelx_estimated_absorpt_t_min 0.398
_shelx_estimated_absorpt_t_max 0.519

loop_
_space_group_symop_operation_xyz
'x, y, z'
'-x, -y, -z'

loop_
_atom_site_label
_atom_site_type_symbol
_atom_site_fract_x
_atom_site_fract_y
_atom_site_fract_z
_atom_site_U_iso_or_equiv
_atom_site_adp_type
_atom_site_occupancy
_atom_site_site_symmetry_order
_atom_site_calc_flag
_atom_site_refinement_flags_posn
_atom_site_refinement_flags_adp
_atom_site_refinement_flags_occupancy
_atom_site_disorder_assembly
_atom_site_disorder_group
Ni1 Ni 0.16550(3) 0.54180(2) 0.45437(3) 0.02056(10) Uani 0.632(2) 1 d . . P A 1
Pt1 Pt 0.16550(3) 0.54180(2) 0.45437(3) 0.02056(10) Uani 0.368(2) 1 d . . P A 2
Ni2 Ni -0.09720(3) 0.67761(2) 0.54483(3) 0.02099(11) Uani 0.644(2) 1 d . . P A 1
Pt2 Pt -0.09720(3) 0.67761(2) 0.54483(3) 0.02099(11) Uani 0.356(2) 1 d . . P A 2
Ni3 Ni 0.02650(4) 0.54275(3) 0.33262(4) 0.02258(14) Uani 0.8176(19) 1 d . . P A 1
Pt3 Pt 0.02650(4) 0.54275(3) 0.33262(4) 0.02258(14) Uani 0.1824(19) 1 d . . P A 2
C1 C 0.3227(5) 0.4779(4) 0.4733(4) 0.0339(11) Uani 1 1 d . . . . .
C2 C 0.0528(5) 0.6842(4) 0.5865(4) 0.0304(10) Uani 1 1 d . . . . .
C3 C -0.2576(5) 0.7803(4) 0.6647(5) 0.0320(11) Uani 1 1 d . . . . .
C4 C -0.1482(5) 0.6830(4) 0.4039(4) 0.0301(10) Uani 1 1 d . . . . .
C5 C 0.0223(5) 0.4888(4) 0.2000(5) 0.0383(12) Uani 1 1 d . . . . .
C6 C 0.2306(5) 0.4859(4) 0.2777(4) 0.0325(11) Uani 1 1 d . . . . .
O1 O 0.4228(4) 0.4297(3) 0.4864(4) 0.0524(10) Uani 1 1 d . . . . .
O2 O 0.0699(4) 0.7450(3) 0.6528(3) 0.0446(9) Uani 1 1 d . . . . .
O3 O -0.3632(4) 0.8453(3) 0.7441(3) 0.0419(9) Uani 1 1 d . . . . .
O4 O -0.2355(4) 0.7442(3) 0.3765(3) 0.0392(8) Uani 1 1 d . . . . .
O5 O 0.0225(5) 0.4528(4) 0.1100(4) 0.0583(11) Uani 1 1 d . . . . .
O6 O 0.3366(4) 0.4438(3) 0.1854(3) 0.0484(10) Uani 1 1 d . . . . .
N1 N 0.4579(3) 0.7912(3) 0.2639(3) 0.0200(7) Uani 1 1 d . . . . .
C101 C 0.5407(4) 0.6588(3) 0.2587(4) 0.0218(9) Uani 1 1 d . . . . .
H10A H 0.6275 0.6536 0.2677 0.026 Uiso 1 1 calc R U . . .
H10B H 0.4805 0.6294 0.3316 0.026 Uiso 1 1 calc R U . . .
C102 C 0.5869(4) 0.5740(3) 0.1410(4) 0.0238(9) Uani 1 1 d . . . . .
H10C H 0.5019 0.5774 0.1298 0.029 Uiso 1 1 calc R U . . .
H10D H 0.6514 0.5990 0.0668 0.029 Uiso 1 1 calc R U . . .
C103 C 0.6643(5) 0.4461(4) 0.1532(4) 0.0302(10) Uani 1 1 d . . . . .
H10E H 0.5991 0.4226 0.2281 0.036 Uiso 1 1 calc R U . . .
H10F H 0.7481 0.4442 0.1656 0.036 Uiso 1 1 calc R U . . .
C104 C 0.7148(5) 0.3550(4) 0.0388(4) 0.0341(11) Uani 1 1 d . . . . .
H10G H 0.6323 0.3569 0.0256 0.051 Uiso 1 1 calc R U . . .
H10H H 0.7614 0.2737 0.0520 0.051 Uiso 1 1 calc R U . . .
H10I H 0.7832 0.3755 -0.0350 0.051 Uiso 1 1 calc R U . . .
C105 C 0.5345(4) 0.8371(3) 0.1452(4) 0.0221(9) Uani 1 1 d . . . . .
H10J H 0.4784 0.9237 0.1532 0.027 Uiso 1 1 calc R U . . .
H10K H 0.5357 0.7929 0.0742 0.027 Uiso 1 1 calc R U . . .
C106 C 0.6886(4) 0.8240(4) 0.1137(4) 0.0241(9) Uani 1 1 d . . . . .
H10L H 0.6889 0.8710 0.1820 0.029 Uiso 1 1 calc R U . . .
H10M H 0.7459 0.7380 0.1065 0.029 Uiso 1 1 calc R U . . .
C107 C 0.7554(5) 0.8690(4) -0.0081(4) 0.0303(10) Uani 1 1 d . . . . .
H10N H 0.6953 0.9540 -0.0016 0.036 Uiso 1 1 calc R U . . .
H10O H 0.7573 0.8201 -0.0764 0.036 Uiso 1 1 calc R U . . .
C108 C 0.9073(5) 0.8619(4) -0.0411(4) 0.0358(11) Uani 1 1 d . . . . .
H10P H 0.9053 0.9149 0.0232 0.054 Uiso 1 1 calc R U . . .
H10Q H 0.9478 0.8879 -0.1225 0.054 Uiso 1 1 calc R U . . .
H10R H 0.9667 0.7784 -0.0452 0.054 Uiso 1 1 calc R U . . .
C109 C 0.4473(4) 0.8650(3) 0.3750(4) 0.0205(8) Uani 1 1 d . . . . .
H10S H 0.5454 0.8482 0.3656 0.025 Uiso 1 1 calc R U . . .
H10T H 0.4065 0.9520 0.3712 0.025 Uiso 1 1 calc R U . . .
C110 C 0.3571(4) 0.8410(4) 0.5038(4) 0.0243(9) Uani 1 1 d . . . . .
H11A H 0.3870 0.7529 0.5055 0.029 Uiso 1 1 calc R U . . .
H11B H 0.2547 0.8719 0.5218 0.029 Uiso 1 1 calc R U . . .
C111 C 0.3768(5) 0.9043(4) 0.6032(4) 0.0266(9) Uani 1 1 d . . . . .
H11C H 0.4805 0.8810 0.5784 0.032 Uiso 1 1 calc R U . . .
H11D H 0.3367 0.9930 0.6071 0.032 Uiso 1 1 calc R U . . .
C112 C 0.3040(5) 0.8720(4) 0.7320(4) 0.0320(10) Uani 1 1 d . . . . .
H11E H 0.2008 0.8974 0.7581 0.048 Uiso 1 1 calc R U . . .
H11F H 0.3203 0.9135 0.7923 0.048 Uiso 1 1 calc R U . . .
H11G H 0.3439 0.7843 0.7287 0.048 Uiso 1 1 calc R U . . .
C113 C 0.3107(4) 0.8021(3) 0.2782(4) 0.0203(8) Uani 1 1 d . . . . .
H11H H 0.2670 0.7622 0.3496 0.024 Uiso 1 1 calc R U . . .
H11I H 0.3231 0.7572 0.2019 0.024 Uiso 1 1 calc R U . . .
C114 C 0.2056(4) 0.9318(3) 0.2996(4) 0.0231(9) Uani 1 1 d . . . . .
H11J H 0.2030 0.9813 0.3679 0.028 Uiso 1 1 calc R U . . .
H11K H 0.2392 0.9679 0.2225 0.028 Uiso 1 1 calc R U . . .
C115 C 0.0555(4) 0.9335(4) 0.3338(4) 0.0241(9) Uani 1 1 d . . . . .
H11L H -0.0103 1.0186 0.3522 0.029 Uiso 1 1 calc R U . . .
H11M H 0.0228 0.8977 0.4113 0.029 Uiso 1 1 calc R U . . .
C116 C 0.0445(5) 0.8651(4) 0.2322(4) 0.0298(10) Uani 1 1 d . . . . .
H11N H 0.0837 0.8954 0.1531 0.045 Uiso 1 1 calc R U . . .
H11O H -0.0563 0.8774 0.2570 0.045 Uiso 1 1 calc R U . . .
H11P H 0.0990 0.7785 0.2211 0.045 Uiso 1 1 calc R U . . .

loop_
_atom_site_aniso_label
_atom_site_aniso_U_11
_atom_site_aniso_U_22
_atom_site_aniso_U_33
_atom_site_aniso_U_23
_atom_site_aniso_U_13
_atom_site_aniso_U_12
Ni1 0.02465(17) 0.01788(15) 0.02297(17) 0.00704(11) -0.01295(13) -0.00915(12)
Pt1 0.02465(17) 0.01788(15) 0.02297(17) 0.00704(11) -0.01295(13) -0.00915(12)
Ni2 0.01744(16) 0.02130(16) 0.02508(18) 0.00521(11) -0.00951(13) -0.00796(12)
Pt2 0.01744(16) 0.02130(16) 0.02508(18) 0.00521(11) -0.00951(13) -0.00796(12)
Ni3 0.0187(2) 0.0207(2) 0.0319(2) 0.00472(15) -0.01339(17) -0.00856(16)
Pt3 0.0187(2) 0.0207(2) 0.0319(2) 0.00472(15) -0.01339(17) -0.00856(16)
C1 0.041(3) 0.041(3) 0.035(3) 0.017(2) -0.020(2) -0.028(2)
C2 0.028(2) 0.027(2) 0.036(3) 0.010(2) -0.014(2) -0.0115(19)
C3 0.037(3) 0.027(2) 0.047(3) 0.011(2) -0.025(3) -0.021(2)
C4 0.027(2) 0.030(2) 0.037(3) 0.009(2) -0.013(2) -0.015(2)
C5 0.037(3) 0.037(3) 0.047(3) 0.012(2) -0.020(3) -0.018(2)
C6 0.035(3) 0.042(3) 0.034(3) 0.021(2) -0.021(2) -0.023(2)
O1 0.047(2) 0.063(2) 0.066(3) 0.025(2) -0.035(2) -0.028(2)
O2 0.045(2) 0.0402(19) 0.050(2) -0.0027(17) -0.0179(18) -0.0226(17)
O3 0.035(2) 0.0329(18) 0.053(2) -0.0010(17) -0.0178(19) -0.0089(16)
O4 0.0321(18) 0.0383(18) 0.050(2) 0.0126(16) -0.0231(17) -0.0102(16)
O5 0.075(3) 0.066(3) 0.045(2) 0.012(2) -0.031(2) -0.033(2)
O6 0.032(2) 0.074(3) 0.035(2) 0.0179(19) -0.0098(18) -0.0210(19)
N1 0.0195(17) 0.0215(17) 0.0217(18) 0.0049(14) -0.0099(15) -0.0098(14)
C101 0.019(2) 0.0189(19) 0.028(2) 0.0070(17) -0.0103(18) -0.0077(17)
C102 0.024(2) 0.021(2) 0.021(2) 0.0038(16) -0.0063(18) -0.0070(17)
C103 0.032(3) 0.022(2) 0.032(3) 0.0040(18) -0.015(2) -0.0043(19)
C104 0.035(3) 0.023(2) 0.030(3) -0.0005(19) -0.008(2) -0.001(2)
C105 0.024(2) 0.0203(19) 0.023(2) 0.0088(16) -0.0112(18) -0.0093(17)
C106 0.020(2) 0.030(2) 0.019(2) 0.0050(17) -0.0033(17) -0.0121(18)
C107 0.024(2) 0.040(3) 0.026(2) 0.008(2) -0.007(2) -0.016(2)
C108 0.029(3) 0.044(3) 0.029(3) 0.004(2) -0.003(2) -0.020(2)
C109 0.018(2) 0.0210(19) 0.025(2) 0.0041(16) -0.0103(17) -0.0088(16)
C110 0.021(2) 0.022(2) 0.026(2) 0.0043(17) -0.0073(18) -0.0090(17)
C111 0.025(2) 0.028(2) 0.025(2) 0.0016(18) -0.0079(19) -0.0121(19)
C112 0.037(3) 0.027(2) 0.026(2) 0.0034(19) -0.010(2) -0.010(2)
C113 0.0130(19) 0.0214(19) 0.028(2) 0.0037(16) -0.0099(17) -0.0069(16)
C114 0.021(2) 0.025(2) 0.025(2) 0.0045(17) -0.0102(18) -0.0100(18)
C115 0.019(2) 0.022(2) 0.028(2) 0.0009(17) -0.0112(19) -0.0042(17)
C116 0.025(2) 0.028(2) 0.039(3) 0.0055(19) -0.016(2) -0.0098(19)

loop_
_atom_type_symbol
_atom_type_description
_atom_type_scat_dispersion_real
_atom_type_scat_dispersion_imag
_atom_type_scat_source
C C 0.0033 0.0016 'International Tables Vol C Tables 4.2.6.8 and 6.1.1.4'
H H 0.0000 0.0000 'International Tables Vol C Tables 4.2.6.8 and 6.1.1.4'
N N 0.0061 0.0033 'International Tables Vol C Tables 4.2.6.8 and 6.1.1.4'
Ni Ni 0.3393 1.1124 'International Tables Vol C Tables 4.2.6.8 and 6.1.1.4'
O O 0.0106 0.0060 'International Tables Vol C Tables 4.2.6.8 and 6.1.1.4'
Pt Pt -1.7033 8.3905 'International Tables Vol C Tables 4.2.6.8 and 6.1.1.4'

loop_
_geom_angle_atom_site_label_1
_geom_angle_atom_site_label_2
_geom_angle_atom_site_label_3
_geom_angle
_geom_angle_site_symmetry_1
_geom_angle_site_symmetry_3
_geom_angle_publ_flag
C1 Ni1 C6 102.7(2) . . ?
C1 Ni1 C2 103.0(2) . . ?
C6 Ni1 C2 143.69(19) . . ?
C1 Ni1 Ni3 149.48(15) . . ?
C6 Ni1 Ni3 49.11(14) . . ?
C2 Ni1 Ni3 107.39(13) . . ?
C1 Ni1 Ni2 149.42(16) . . ?
C6 Ni1 Ni2 107.75(14) . . ?
C2 Ni1 Ni2 49.00(13) . . ?
Ni3 Ni1 Ni2 60.491(14) . . ?
C1 Ni1 Ni2 97.68(14) . 2_566 ?
C6 Ni1 Ni2 75.84(13) . 2_566 ?
C2 Ni1 Ni2 125.05(13) . 2_566 ?
Ni3 Ni1 Ni2 67.073(12) . 2_566 ?
Ni2 Ni1 Ni2 92.205(14) . 2_566 ?
C1 Ni1 Ni3 98.00(15) . 2_566 ?
C6 Ni1 Ni3 125.19(13) . 2_566 ?
C2 Ni1 Ni3 75.57(13) . 2_566 ?
Ni3 Ni1 Ni3 92.390(17) . 2_566 ?
Ni2 Ni1 Ni3 66.298(14) . 2_566 ?
Ni2 Ni1 Ni3 51.274(11) 2_566 2_566 ?
C1 Pt1 C6 102.7(2) . . ?
C1 Pt1 C2 103.0(2) . . ?
C6 Pt1 C2 143.69(19) . . ?
C1 Pt1 Pt3 149.48(15) . . ?
C6 Pt1 Pt3 49.11(14) . . ?
C2 Pt1 Pt3 107.39(13) . . ?
C1 Pt1 Pt2 149.42(16) . . ?
C6 Pt1 Pt2 107.75(14) . . ?
C2 Pt1 Pt2 49.00(13) . . ?
Pt3 Pt1 Pt2 60.491(14) . . ?
C1 Pt1 Pt2 97.68(14) . 2_566 ?
C6 Pt1 Pt2 75.84(13) . 2_566 ?
C2 Pt1 Pt2 125.05(13) . 2_566 ?
Pt3 Pt1 Pt2 67.073(12) . 2_566 ?
Pt2 Pt1 Pt2 92.205(14) . 2_566 ?
C1 Pt1 Pt3 98.00(15) . 2_566 ?
C6 Pt1 Pt3 125.19(13) . 2_566 ?
C2 Pt1 Pt3 75.57(13) . 2_566 ?
Pt3 Pt1 Pt3 92.390(17) . 2_566 ?
Pt2 Pt1 Pt3 66.298(14) . 2_566 ?
Pt2 Pt1 Pt3 51.274(11) 2_566 2_566 ?
C3 Ni2 C2 104.87(19) . . ?
C3 Ni2 C4 101.17(19) . . ?
C2 Ni2 C4 142.14(19) . . ?
C3 Ni2 Ni1 152.83(14) . . ?
C2 Ni2 Ni1 49.76(13) . . ?
C4 Ni2 Ni1 105.68(13) . . ?
C3 Ni2 Ni3 147.72(14) . . ?
C2 Ni2 Ni3 106.94(14) . . ?
C4 Ni2 Ni3 48.47(13) . . ?
Ni1 Ni2 Ni3 59.262(13) . . ?
C3 Ni2 Ni1 102.10(13) . 2_566 ?
C2 Ni2 Ni1 122.04(12) . 2_566 ?
C4 Ni2 Ni1 77.61(12) . 2_566 ?
Ni1 Ni2 Ni1 87.794(15) . 2_566 ?
Ni3 Ni2 Ni1 64.969(13) . 2_566 ?
C3 Pt2 C2 104.87(19) . . ?
C3 Pt2 C4 101.17(19) . . ?
C2 Pt2 C4 142.14(19) . . ?
C3 Pt2 Pt1 152.83(14) . . ?
C2 Pt2 Pt1 49.76(13) . . ?
C4 Pt2 Pt1 105.68(13) . . ?
C3 Pt2 Pt3 147.72(14) . . ?
C2 Pt2 Pt3 106.94(14) . . ?
C4 Pt2 Pt3 48.47(13) . . ?
Pt1 Pt2 Pt3 59.262(13) . . ?
C3 Pt2 Pt1 102.10(13) . 2_566 ?
C2 Pt2 Pt1 122.04(12) . 2_566 ?
C4 Pt2 Pt1 77.61(12) . 2_566 ?
Pt1 Pt2 Pt1 87.794(15) . 2_566 ?
Pt3 Pt2 Pt1 64.969(13) . 2_566 ?
C3 Pt2 Pt3 103.78(15) . 2_566 ?
C2 Pt2 Pt3 74.09(12) . 2_566 ?
C4 Pt2 Pt3 125.25(12) . 2_566 ?
Pt1 Pt2 Pt3 63.479(12) . 2_566 ?
Pt3 Pt2 Pt3 90.178(17) . 2_566 ?
Pt1 Pt2 Pt3 49.936(11) 2_566 2_566 ?
C5 Ni3 C6 100.1(2) . . ?
C5 Ni3 C4 101.7(2) . . ?
C6 Ni3 C4 144.51(19) . . ?
C5 Ni3 Ni1 149.06(17) . . ?
C6 Ni3 Ni1 50.01(14) . . ?
C4 Ni3 Ni1 108.30(13) . . ?
C5 Ni3 Ni2 150.69(17) . . ?
C6 Ni3 Ni2 108.38(14) . . ?
C4 Ni3 Ni2 50.21(13) . . ?
Ni1 Ni3 Ni2 60.246(14) . . ?
C5 Ni3 Ni1 106.57(16) . 2_566 ?
C6 Ni3 Ni1 121.98(13) . 2_566 ?
C4 Ni3 Ni1 77.53(13) . 2_566 ?
Ni1 Ni3 Ni1 87.610(16) . 2_566 ?
Ni2 Ni3 Ni1 63.757(15) . 2_566 ?
C5 Pt3 C6 100.1(2) . . ?
C5 Pt3 C4 101.7(2) . . ?
C6 Pt3 C4 144.51(19) . . ?
C5 Pt3 Pt1 149.06(17) . . ?
C6 Pt3 Pt1 50.01(14) . . ?
C4 Pt3 Pt1 108.30(13) . . ?
C5 Pt3 Pt2 150.69(17) . . ?
C6 Pt3 Pt2 108.38(14) . . ?
C4 Pt3 Pt2 50.21(13) . . ?
Pt1 Pt3 Pt2 60.246(14) . . ?
C5 Pt3 Pt1 106.57(16) . 2_566 ?
C6 Pt3 Pt1 121.98(13) . 2_566 ?
C4 Pt3 Pt1 77.53(13) . 2_566 ?
Pt1 Pt3 Pt1 87.610(16) . 2_566 ?
Pt2 Pt3 Pt1 63.757(15) . 2_566 ?
C5 Pt3 Pt2 104.94(16) . 2_566 ?
C6 Pt3 Pt2 73.64(13) . 2_566 ?
C4 Pt3 Pt2 126.04(14) . 2_566 ?
Pt1 Pt3 Pt2 62.989(12) . 2_566 ?
Pt2 Pt3 Pt2 89.822(17) . 2_566 ?
Pt1 Pt3 Pt2 50.222(12) 2_566 2_566 ?
O1 C1 Ni1 175.5(4) . . ?
O1 C1 Pt1 175.5(4) . . ?
O2 C2 Pt2 139.6(4) . . ?
O2 C2 Ni2 139.6(4) . . ?
O2 C2 Ni1 139.1(4) . . ?
Ni2 C2 Ni1 81.24(17) . . ?
O2 C2 Pt1 139.1(4) . . ?
Pt2 C2 Pt1 81.24(17) . . ?
O3 C3 Ni2 178.5(4) . . ?
O3 C3 Pt2 178.5(4) . . ?
O4 C4 Pt3 139.7(4) . . ?
O4 C4 Ni3 139.7(4) . . ?
O4 C4 Ni2 138.8(4) . . ?
Ni3 C4 Ni2 81.33(17) . . ?
O4 C4 Pt2 138.8(4) . . ?
Pt3 C4 Pt2 81.33(17) . . ?
O5 C5 Ni3 178.5(5) . . ?
O5 C5 Pt3 178.5(5) . . ?
O6 C6 Pt3 138.9(4) . . ?
O6 C6 Ni3 138.9(4) . . ?
O6 C6 Ni1 140.1(4) . . ?
Ni3 C6 Ni1 80.88(19) . . ?
O6 C6 Pt1 140.1(4) . . ?
Pt3 C6 Pt1 80.88(19) . . ?
C105 N1 C113 109.3(3) . . ?
C105 N1 C101 111.0(3) . . ?
C113 N1 C101 108.1(3) . . ?
C105 N1 C109 108.5(3) . . ?
C113 N1 C109 111.6(3) . . ?
C101 N1 C109 108.3(3) . . ?
C102 C101 N1 116.1(3) . . ?
C102 C101 H10A 108.3 . . ?
N1 C101 H10A 108.3 . . ?
C102 C101 H10B 108.3 . . ?
N1 C101 H10B 108.3 . . ?
H10A C101 H10B 107.4 . . ?
C103 C102 C101 108.9(3) . . ?
C103 C102 H10C 109.9 . . ?
C101 C102 H10C 109.9 . . ?
C103 C102 H10D 109.9 . . ?
C101 C102 H10D 109.9 . . ?
H10C C102 H10D 108.3 . . ?
C102 C103 C104 112.4(4) . . ?
C102 C103 H10E 109.1 . . ?
C104 C103 H10E 109.1 . . ?
C102 C103 H10F 109.1 . . ?
C104 C103 H10F 109.1 . . ?
H10E C103 H10F 107.9 . . ?
C103 C104 H10G 109.5 . . ?
C103 C104 H10H 109.5 . . ?
H10G C104 H10H 109.5 . . ?
C103 C104 H10I 109.5 . . ?
H10G C104 H10I 109.5 . . ?
H10H C104 H10I 109.5 . . ?
N1 C105 C106 115.3(3) . . ?
N1 C105 H10J 108.5 . . ?
C106 C105 H10J 108.5 . . ?
N1 C105 H10K 108.5 . . ?
C106 C105 H10K 108.5 . . ?
H10J C105 H10K 107.5 . . ?
C107 C106 C105 110.6(3) . . ?
C107 C106 H10L 109.5 . . ?
C105 C106 H10L 109.5 . . ?
C107 C106 H10M 109.5 . . ?
C105 C106 H10M 109.5 . . ?
H10L C106 H10M 108.1 . . ?
C106 C107 C108 112.5(4) . . ?
C106 C107 H10N 109.1 . . ?
C108 C107 H10N 109.1 . . ?
C106 C107 H10O 109.1 . . ?
C108 C107 H10O 109.1 . . ?
H10N C107 H10O 107.8 . . ?
C107 C108 H10P 109.5 . . ?
C107 C108 H10Q 109.5 . . ?
H10P C108 H10Q 109.5 . . ?
C107 C108 H10R 109.5 . . ?
H10P C108 H10R 109.5 . . ?
H10Q C108 H10R 109.5 . . ?
C110 C109 N1 115.4(3) . . ?
C110 C109 H10S 108.4 . . ?
N1 C109 H10S 108.4 . . ?
C110 C109 H10T 108.4 . . ?
N1 C109 H10T 108.4 . . ?
H10S C109 H10T 107.5 . . ?
C109 C110 C111 109.4(3) . . ?
C109 C110 H11A 109.8 . . ?
C111 C110 H11A 109.8 . . ?
C109 C110 H11B 109.8 . . ?
C111 C110 H11B 109.8 . . ?
H11A C110 H11B 108.2 . . ?
C112 C111 C110 112.2(3) . . ?
C112 C111 H11C 109.2 . . ?
C110 C111 H11C 109.2 . . ?
C112 C111 H11D 109.2 . . ?
C110 C111 H11D 109.2 . . ?
H11C C111 H11D 107.9 . . ?
C111 C112 H11E 109.5 . . ?
C111 C112 H11F 109.5 . . ?
H11E C112 H11F 109.5 . . ?
C111 C112 H11G 109.5 . . ?
H11E C112 H11G 109.5 . . ?
H11F C112 H11G 109.5 . . ?
N1 C113 C114 115.5(3) . . ?
N1 C113 H11H 108.4 . . ?
C114 C113 H11H 108.4 . . ?
N1 C113 H11I 108.4 . . ?
C114 C113 H11I 108.4 . . ?
H11H C113 H11I 107.5 . . ?
C115 C114 C113 111.1(3) . . ?
C115 C114 H11J 109.4 . . ?
C113 C114 H11J 109.4 . . ?
C115 C114 H11K 109.4 . . ?
C113 C114 H11K 109.4 . . ?
H11J C114 H11K 108.0 . . ?
C114 C115 C116 114.2(4) . . ?
C114 C115 H11L 108.7 . . ?
C116 C115 H11L 108.7 . . ?
C114 C115 H11M 108.7 . . ?
C116 C115 H11M 108.7 . . ?
H11L C115 H11M 107.6 . . ?
C115 C116 H11N 109.5 . . ?
C115 C116 H11O 109.5 . . ?
H11N C116 H11O 109.5 . . ?
C115 C116 H11P 109.5 . . ?
H11N C116 H11P 109.5 . . ?
H11O C116 H11P 109.5 . . ?

loop_
_geom_bond_atom_site_label_1
_geom_bond_atom_site_label_2
_geom_bond_distance
_geom_bond_site_symmetry_2
_geom_bond_publ_flag
Ni1 C1 1.762(5) . ?
Ni1 C6 1.954(5) . ?
Ni1 C2 1.964(4) . ?
Ni1 Ni3 2.5176(5) . ?
Ni1 Ni2 2.5429(5) . ?
Ni1 Ni2 2.9307(5) 2_566 ?
Ni1 Ni3 2.9606(5) 2_566 ?
Pt1 C1 1.762(5) . ?
Pt1 C6 1.954(5) . ?
Pt1 C2 1.964(4) . ?
Pt1 Pt3 2.5176(5) . ?
Pt1 Pt2 2.5429(5) . ?
Pt1 Pt2 2.9307(5) 2_566 ?
Pt1 Pt3 2.9606(5) 2_566 ?
Ni2 C3 1.765(5) . ?
Ni2 C2 1.942(4) . ?
Ni2 C4 1.981(4) . ?
Ni2 Ni3 2.5491(5) . ?
Ni2 Ni1 2.9307(5) 2_566 ?
Pt2 C3 1.765(5) . ?
Pt2 C2 1.942(4) . ?
Pt2 C4 1.981(4) . ?
Pt2 Pt3 2.5491(5) . ?
Pt2 Pt1 2.9307(5) 2_566 ?
Pt2 Pt3 3.0297(5) 2_566 ?
Ni3 C5 1.733(5) . ?
Ni3 C6 1.928(5) . ?
Ni3 C4 1.930(4) . ?
Ni3 Ni1 2.9606(5) 2_566 ?
Pt3 C5 1.733(5) . ?
Pt3 C6 1.928(5) . ?
Pt3 C4 1.930(4) . ?
Pt3 Pt1 2.9606(5) 2_566 ?
Pt3 Pt2 3.0297(5) 2_566 ?
C1 O1 1.142(5) . ?
C2 O2 1.183(5) . ?
C3 O3 1.153(6) . ?
C4 O4 1.170(5) . ?
C5 O5 1.156(6) . ?
C6 O6 1.166(6) . ?
N1 C105 1.517(5) . ?
N1 C113 1.520(5) . ?
N1 C101 1.521(5) . ?
N1 C109 1.531(5) . ?
C101 C102 1.519(5) . ?
C101 H10A 0.9900 . ?
C101 H10B 0.9900 . ?
C102 C103 1.518(5) . ?
C102 H10C 0.9900 . ?
C102 H10D 0.9900 . ?
C103 C104 1.520(5) . ?
C103 H10E 0.9900 . ?
C103 H10F 0.9900 . ?
C104 H10G 0.9800 . ?
C104 H10H 0.9800 . ?
C104 H10I 0.9800 . ?
C105 C106 1.530(5) . ?
C105 H10J 0.9900 . ?
C105 H10K 0.9900 . ?
C106 C107 1.511(6) . ?
C106 H10L 0.9900 . ?
C106 H10M 0.9900 . ?
C107 C108 1.523(6) . ?
C107 H10N 0.9900 . ?
C107 H10O 0.9900 . ?
C108 H10P 0.9800 . ?
C108 H10Q 0.9800 . ?
C108 H10R 0.9800 . ?
C109 C110 1.524(5) . ?
C109 H10S 0.9900 . ?
C109 H10T 0.9900 . ?
C110 C111 1.531(5) . ?
C110 H11A 0.9900 . ?
C110 H11B 0.9900 . ?
C111 C112 1.519(6) . ?
C111 H11C 0.9900 . ?
C111 H11D 0.9900 . ?
C112 H11E 0.9800 . ?
C112 H11F 0.9800 . ?
C112 H11G 0.9800 . ?
C113 C114 1.535(5) . ?
C113 H11H 0.9900 . ?
C113 H11I 0.9900 . ?
C114 C115 1.521(5) . ?
C114 H11J 0.9900 . ?
C114 H11K 0.9900 . ?
C115 C116 1.529(5) . ?
C115 H11L 0.9900 . ?
C115 H11M 0.9900 . ?
C116 H11N 0.9800 . ?
C116 H11O 0.9800 . ?
C116 H11P 0.9800 . ?
